data_7102989
loop_
_publ_author_name
'Gott, Andrew L'
'Clarke, Adam J'
'Clarkson, Guy J'
'Scott, Peter'

_publ_section_title
;
 Catalytic alkene cyclohydroamination via an imido mechanism.
;
_journal_issue 12
_journal_name_full 'Chemical communications (Cambridge, England)'
_journal_page_first 1422
_journal_page_last 1424
_journal_paper_doi 10.1039/b718373a
_journal_year 2008
_chemical_absolute_configuration rm
_chemical_formula_sum 'C70 H118 N6 O4 Zr2'
_chemical_formula_weight 1290.14
_chemical_name_common in_paper_2
_chemical_name_systematic
;
?
;
_space_group_IT_number 4
_symmetry_cell_setting monoclinic
_symmetry_space_group_name_Hall 'P 2yb'
_symmetry_space_group_name_H-M 'P 1 21 1'
_atom_sites_solution_hydrogens geom
_atom_sites_solution_primary direct
_atom_sites_solution_secondary difmap
_audit_creation_method SHELXL-97
_cell_angle_alpha 90.00
_cell_angle_beta 95.098(2)
_cell_angle_gamma 90.00
_cell_formula_units_Z 2
_cell_length_a 9.9465(7)
_cell_length_b 9.9106(7)
_cell_length_c 36.050(3)
_cell_measurement_reflns_used 4776
_cell_measurement_temperature 293(2)
_cell_measurement_theta_max 27.50
_cell_measurement_theta_min 2.90
_cell_volume 3539.6(4)
_computing_cell_refinement 'SAINT (Siemens, 1995)'
_computing_data_collection 'SMART (Siemens, 1994)'
_computing_data_reduction 'SAINT (Siemens, 1995)'
_computing_molecular_graphics 'SHELXTL (Sheldrick, 1997)'
_computing_publication_material 'SHELXTL (Sheldrick, 1997)'
_computing_structure_refinement 'SHELXL-97 (Sheldrick, 1997)'
_computing_structure_solution 'SHELXS-97 (Sheldrick, 1990)'
_diffrn_ambient_temperature 293(2)
_diffrn_detector_area_resol_mean 8.192
_diffrn_measured_fraction_theta_full 0.942
_diffrn_measured_fraction_theta_max 0.942
_diffrn_measurement_device_type 'Siemens SMART diffractometer'
_diffrn_measurement_method '\w scans'
_diffrn_radiation_monochromator graphite
_diffrn_radiation_source 'fine-focus sealed tube'
_diffrn_radiation_type MoK\a
_diffrn_radiation_wavelength 0.71073
_diffrn_reflns_av_R_equivalents 0.0631
_diffrn_reflns_av_sigmaI/netI 0.0904
_diffrn_reflns_limit_h_max 11
_diffrn_reflns_limit_h_min -11
_diffrn_reflns_limit_k_max 11
_diffrn_reflns_limit_k_min -11
_diffrn_reflns_limit_l_max 42
_diffrn_reflns_limit_l_min -42
_diffrn_reflns_number 21778
_diffrn_reflns_theta_full 25.00
_diffrn_reflns_theta_max 25.03
_diffrn_reflns_theta_min 3.28
_diffrn_standards_decay_% nil
_exptl_absorpt_coefficient_mu 0.343
_exptl_absorpt_correction_T_max 0.9864
_exptl_absorpt_correction_T_min 0.8011
_exptl_absorpt_correction_type multi-scan
_exptl_absorpt_process_details 'SADABS (Sheldrick, 1996)'
_exptl_crystal_colour colourless
_exptl_crystal_density_diffrn 1.211
_exptl_crystal_density_method 'not measured'
_exptl_crystal_description block
_exptl_crystal_F_000 1384
_exptl_crystal_size_max 0.22
_exptl_crystal_size_mid 0.20
_exptl_crystal_size_min 0.04
_refine_diff_density_max 1.437
_refine_diff_density_min -0.720
_refine_diff_density_rms 0.123
_refine_ls_abs_structure_details 'Flack H D (1983), Acta Cryst. A39, 876-881, 3715 Friedel pairs'
_refine_ls_abs_structure_Flack 0.20(7)
_refine_ls_extinction_method none
_refine_ls_goodness_of_fit_ref 1.105
_refine_ls_hydrogen_treatment constr
_refine_ls_matrix_type full
_refine_ls_number_parameters 776
_refine_ls_number_reflns 9976
_refine_ls_number_restraints 55
_refine_ls_restrained_S_all 1.106
_refine_ls_R_factor_all 0.1033
_refine_ls_R_factor_gt 0.0804
_refine_ls_shift/su_max 0.000
_refine_ls_shift/su_mean 0.000
_refine_ls_structure_factor_coef Fsqd
_refine_ls_weighting_details 'calc w=1/[\s^2^(Fo^2^)+(0.0000P)^2^+25.4311P] where P=(Fo^2^+2Fc^2^)/3'
_refine_ls_weighting_scheme calc
_refine_ls_wR_factor_gt 0.1649
_refine_ls_wR_factor_ref 0.1819
_reflns_number_gt 8304
_reflns_number_total 9976
_reflns_threshold_expression >2sigma(I)
_cod_data_source_file b718373a.txt
_cod_data_source_block ag10
_cod_original_sg_symbol_H-M P2(1)
_cod_database_code 7102989

loop_
_symmetry_equiv_pos_as_xyz
'x, y, z'
'-x, y+1/2, -z'

loop_
_atom_site_label
_atom_site_type_symbol
_atom_site_fract_x
_atom_site_fract_y
_atom_site_fract_z
_atom_site_U_iso_or_equiv
_atom_site_adp_type
_atom_site_occupancy
_atom_site_symmetry_multiplicity
_atom_site_calc_flag
_atom_site_refinement_flags
_atom_site_disorder_assembly
_atom_site_disorder_group
Zr1 Zr 0.86035(9) -0.22544(10) 0.13282(2) 0.0281(2) Uani 1 1 d . . .
Zr2 Zr 0.69440(9) 0.52103(9) 0.36653(2) 0.0267(2) Uani 1 1 d . . .
C1 C 1.0783(14) -0.1430(16) 0.0824(4) 0.071(4) Uani 1 1 d U . .
H1A H 1.0758 -0.0725 0.1006 0.107 Uiso 1 1 calc R . .
H1B H 1.0457 -0.1088 0.0584 0.107 Uiso 1 1 calc R . .
H1C H 1.1694 -0.1741 0.0817 0.107 Uiso 1 1 calc R . .
N2 N 0.9939(10) -0.2537(11) 0.0923(2) 0.048(3) Uani 1 1 d . . .
C3 C 1.0332(15) -0.3724(14) 0.0736(4) 0.062(4) Uani 1 1 d U . .
H3A H 0.9870 -0.4491 0.0827 0.094 Uiso 1 1 calc R . .
H3B H 1.1289 -0.3851 0.0784 0.094 Uiso 1 1 calc R . .
H3C H 1.0102 -0.3629 0.0473 0.094 Uiso 1 1 calc R . .
C4 C 0.9904(12) -0.3555(12) 0.2085(3) 0.044(3) Uani 1 1 d . . .
H4A H 0.9001 -0.3354 0.2142 0.067 Uiso 1 1 calc R . .
H4B H 1.0536 -0.3108 0.2260 0.067 Uiso 1 1 calc R . .
H4C H 1.0049 -0.4512 0.2100 0.067 Uiso 1 1 calc R . .
N5 N 1.0083(9) -0.3111(9) 0.1729(3) 0.034(2) Uani 1 1 d . . .
C6 C 1.1434(14) -0.3394(15) 0.1652(4) 0.064(4) Uani 1 1 d . . .
H6A H 1.1612 -0.2973 0.1421 0.095 Uiso 1 1 calc R . .
H6B H 1.1554 -0.4351 0.1632 0.095 Uiso 1 1 calc R . .
H6C H 1.2048 -0.3047 0.1849 0.095 Uiso 1 1 calc R . .
C7 C 0.8585(12) 0.3277(13) 0.4305(4) 0.055(4) Uani 1 1 d . . .
H7A H 0.9323 0.3894 0.4292 0.082 Uiso 1 1 calc R . .
H7B H 0.8862 0.2389 0.4237 0.082 Uiso 1 1 calc R . .
H7C H 0.8319 0.3262 0.4554 0.082 Uiso 1 1 calc R . .
N8 N 0.7455(9) 0.3709(9) 0.4051(2) 0.037(2) Uani 1 1 d . . .
C9 C 0.6350(11) 0.2741(13) 0.4054(3) 0.052(3) Uani 1 1 d . . .
H9A H 0.5618 0.3021 0.3879 0.079 Uiso 1 1 calc R . .
H9B H 0.6047 0.2700 0.4299 0.079 Uiso 1 1 calc R . .
H9C H 0.6659 0.1866 0.3985 0.079 Uiso 1 1 calc R . .
C10 C 0.8144(12) 0.2570(14) 0.3309(3) 0.054(3) Uani 1 1 d . . .
H10C H 0.8138 0.2407 0.3572 0.081 Uiso 1 1 calc R . .
H10D H 0.9050 0.2491 0.3239 0.081 Uiso 1 1 calc R . .
H10E H 0.7579 0.1919 0.3174 0.081 Uiso 1 1 calc R . .
N11 N 0.7651(8) 0.3887(8) 0.3225(2) 0.030(2) Uani 1 1 d . . .
C12 C 0.7812(13) 0.4239(11) 0.2874(3) 0.049(3) Uani 1 1 d . . .
H11S H 0.7598 0.5178 0.2839 0.074 Uiso 1 1 calc R . .
H11T H 0.7222 0.3708 0.2707 0.074 Uiso 1 1 calc R . .
H11U H 0.8731 0.4085 0.2824 0.074 Uiso 1 1 calc R . .
O101 O 0.8258(7) -0.0381(7) 0.10401(19) 0.0324(17) Uani 1 1 d . . .
C102 C 0.7270(9) 0.0505(10) 0.1044(3) 0.027(2) Uani 1 1 d . . .
C103 C 0.6806(10) 0.1213(10) 0.0704(3) 0.027(2) Uani 1 1 d . . .
C104 C 0.5641(10) 0.2020(10) 0.0723(3) 0.033(3) Uani 1 1 d . . .
H10A H 0.5340 0.2524 0.0514 0.040 Uiso 1 1 calc R . .
C105 C 0.4917(10) 0.2105(10) 0.1037(3) 0.030(2) Uani 1 1 d . . .
C106 C 0.5435(10) 0.1552(10) 0.1359(3) 0.031(2) Uani 1 1 d . . .
H10B H 0.5011 0.1688 0.1575 0.037 Uiso 1 1 calc R . .
C107 C 0.6644(10) 0.0747(9) 0.1369(3) 0.026(2) Uani 1 1 d . . .
C108 C 0.7257(9) 0.0302(12) 0.1718(2) 0.029(2) Uani 1 1 d . . .
O109 O 0.6855(7) 0.0866(7) 0.20269(17) 0.0348(17) Uani 1 1 d . . .
C110 C 0.7583(11) 0.0242(14) 0.2342(3) 0.043(3) Uani 1 1 d . . .
H11A H 0.7045 -0.0449 0.2449 0.052 Uiso 1 1 calc R . .
H11B H 0.7862 0.0902 0.2532 0.052 Uiso 1 1 calc R . .
C111 C 0.8808(11) -0.0375(11) 0.2174(3) 0.035(3) Uani 1 1 d . . .
H11C H 0.9005 -0.1260 0.2287 0.042 Uiso 1 1 calc R . .
N112 N 0.8263(8) -0.0570(8) 0.1773(2) 0.027(2) Uani 1 1 d . . .
C113 C 1.0106(12) 0.0502(10) 0.2214(3) 0.040(3) Uani 1 1 d . . .
C114 C 1.1180(12) -0.0019(14) 0.1977(3) 0.052(3) Uani 1 1 d . . .
H11D H 1.1976 0.0528 0.2018 0.078 Uiso 1 1 calc R . .
H11E H 1.0849 0.0022 0.1719 0.078 Uiso 1 1 calc R . .
H11F H 1.1395 -0.0937 0.2044 0.078 Uiso 1 1 calc R . .
C115 C 1.0647(13) 0.0499(12) 0.2623(3) 0.054(3) Uani 1 1 d . . .
H11G H 1.1493 0.0971 0.2651 0.080 Uiso 1 1 calc R . .
H11H H 1.0777 -0.0414 0.2707 0.080 Uiso 1 1 calc R . .
H11I H 1.0012 0.0940 0.2768 0.080 Uiso 1 1 calc R . .
C116 C 0.9768(11) 0.1975(11) 0.2088(3) 0.046(3) Uani 1 1 d . . .
H11J H 1.0560 0.2526 0.2132 0.070 Uiso 1 1 calc R . .
H11K H 0.9066 0.2324 0.2227 0.070 Uiso 1 1 calc R . .
H11L H 0.9471 0.1983 0.1827 0.070 Uiso 1 1 calc R . .
C117 C 0.3608(11) 0.2945(12) 0.0999(3) 0.040(3) Uani 1 1 d U . .
C118 C 0.2865(13) 0.2813(18) 0.1340(4) 0.074(4) Uani 1 1 d U . .
H11M H 0.2079 0.3379 0.1316 0.111 Uiso 1 1 calc R . .
H11N H 0.3443 0.3083 0.1555 0.111 Uiso 1 1 calc R . .
H11O H 0.2596 0.1891 0.1368 0.111 Uiso 1 1 calc R . .
C119 C 0.3930(14) 0.4412(14) 0.0926(4) 0.069(4) Uani 1 1 d U . .
H11P H 0.3106 0.4915 0.0886 0.103 Uiso 1 1 calc R . .
H11Q H 0.4418 0.4473 0.0708 0.103 Uiso 1 1 calc R . .
H11R H 0.4471 0.4774 0.1136 0.103 Uiso 1 1 calc R . .
C120 C 0.2679(12) 0.2410(15) 0.0668(3) 0.064(4) Uani 1 1 d U . .
H12A H 0.1843 0.2900 0.0650 0.096 Uiso 1 1 calc R . .
H12B H 0.2504 0.1469 0.0704 0.096 Uiso 1 1 calc R . .
H12C H 0.3111 0.2527 0.0442 0.096 Uiso 1 1 calc R . .
C121 C 0.7587(11) 0.1171(12) 0.0361(3) 0.036(3) Uani 1 1 d . . .
C122 C 0.9037(11) 0.1741(12) 0.0459(3) 0.044(3) Uani 1 1 d . . .
H12D H 0.8993 0.2702 0.0488 0.066 Uiso 1 1 calc R . .
H12E H 0.9590 0.1529 0.0262 0.066 Uiso 1 1 calc R . .
H12F H 0.9420 0.1341 0.0687 0.066 Uiso 1 1 calc R . .
C123 C 0.7682(12) -0.0304(11) 0.0209(3) 0.041(3) Uani 1 1 d . . .
H12G H 0.6797 -0.0614 0.0120 0.062 Uiso 1 1 calc R . .
H12H H 0.8049 -0.0885 0.0406 0.062 Uiso 1 1 calc R . .
H12I H 0.8258 -0.0317 0.0009 0.062 Uiso 1 1 calc R . .
C124 C 0.6925(11) 0.2046(12) 0.0038(3) 0.042(3) Uani 1 1 d . . .
H12J H 0.6880 0.2967 0.0119 0.063 Uiso 1 1 calc R . .
H12K H 0.6030 0.1720 -0.0032 0.063 Uiso 1 1 calc R . .
H12L H 0.7455 0.1994 -0.0171 0.063 Uiso 1 1 calc R . .
O201 O 0.5196(6) 0.5429(7) 0.39678(16) 0.0258(15) Uani 1 1 d . . .
C202 C 0.4272(10) 0.6414(9) 0.3979(3) 0.026(2) Uani 1 1 d . . .
C203 C 0.3689(11) 0.6678(11) 0.4310(3) 0.032(2) Uani 1 1 d . . .
C204 C 0.2892(9) 0.7849(12) 0.4322(2) 0.032(2) Uani 1 1 d . . .
H20A H 0.2551 0.8082 0.4545 0.038 Uiso 1 1 calc R . .
C205 C 0.2599(10) 0.8669(12) 0.4013(3) 0.036(3) Uani 1 1 d . . .
C206 C 0.3068(10) 0.8305(10) 0.3680(3) 0.032(2) Uani 1 1 d . . .
H20B H 0.2841 0.8820 0.3468 0.038 Uiso 1 1 calc R . .
C207 C 0.3898(9) 0.7145(10) 0.3658(3) 0.028(2) Uani 1 1 d . . .
C208 C 0.4223(10) 0.6669(11) 0.3307(3) 0.026(2) Uani 1 1 d . . .
O209 O 0.3484(7) 0.7193(7) 0.29994(19) 0.0375(18) Uani 1 1 d . . .
C211 C 0.4010(12) 0.6609(13) 0.2676(3) 0.041(3) Uani 1 1 d . . .
H21A H 0.4655 0.7209 0.2574 0.050 Uiso 1 1 calc R . .
H21B H 0.3291 0.6407 0.2485 0.050 Uiso 1 1 calc R . .
C212 C 0.4687(10) 0.5333(12) 0.2828(2) 0.034(2) Uani 1 1 d . . .
H21C H 0.5514 0.5180 0.2705 0.041 Uiso 1 1 calc R . .
N212 N 0.5051(8) 0.5680(8) 0.3231(2) 0.0265(19) Uani 1 1 d . . .
C213 C 0.3769(11) 0.4024(11) 0.2788(3) 0.034(3) Uani 1 1 d . . .
C214 C 0.4422(11) 0.2892(12) 0.3017(3) 0.043(3) Uani 1 1 d . . .
H21D H 0.3875 0.2096 0.2985 0.064 Uiso 1 1 calc R . .
H21E H 0.4505 0.3146 0.3275 0.064 Uiso 1 1 calc R . .
H21F H 0.5301 0.2714 0.2938 0.064 Uiso 1 1 calc R . .
C215 C 0.3615(12) 0.3632(13) 0.2383(3) 0.048(3) Uani 1 1 d . . .
H21G H 0.3065 0.2837 0.2352 0.072 Uiso 1 1 calc R . .
H21H H 0.4487 0.3453 0.2300 0.072 Uiso 1 1 calc R . .
H21I H 0.3193 0.4356 0.2239 0.072 Uiso 1 1 calc R . .
C216 C 0.2356(12) 0.4319(14) 0.2929(4) 0.057(4) Uani 1 1 d . . .
H21J H 0.1826 0.3508 0.2917 0.085 Uiso 1 1 calc R . .
H21K H 0.1901 0.4999 0.2775 0.085 Uiso 1 1 calc R . .
H21L H 0.2473 0.4632 0.3182 0.085 Uiso 1 1 calc R . .
C217 C 0.1766(10) 0.9975(11) 0.4042(3) 0.035(3) Uani 1 1 d . . .
C218 C 0.0458(14) 0.9920(16) 0.3783(4) 0.074(4) Uani 1 1 d U . .
H21M H -0.0065 1.0717 0.3817 0.111 Uiso 1 1 calc R . .
H21N H -0.0053 0.9138 0.3841 0.111 Uiso 1 1 calc R . .
H21O H 0.0674 0.9870 0.3529 0.111 Uiso 1 1 calc R . .
C219 C 0.1376(13) 1.0228(18) 0.4434(3) 0.072(4) Uani 1 1 d U . .
H21P H 0.0698 1.0920 0.4428 0.108 Uiso 1 1 calc R . .
H21Q H 0.2157 1.0513 0.4590 0.108 Uiso 1 1 calc R . .
H21R H 0.1027 0.9412 0.4532 0.108 Uiso 1 1 calc R . .
C220 C 0.2589(18) 1.1199(17) 0.3938(5) 0.092(6) Uani 1 1 d U . .
H22D H 0.2040 1.1995 0.3940 0.138 Uiso 1 1 calc R . .
H22E H 0.2883 1.1072 0.3694 0.138 Uiso 1 1 calc R . .
H22F H 0.3362 1.1299 0.4116 0.138 Uiso 1 1 calc R . .
C221 C 0.3906(11) 0.5729(11) 0.4654(3) 0.037(3) Uani 1 1 d . . .
C222 C 0.3361(11) 0.4329(11) 0.4539(3) 0.038(3) Uani 1 1 d . . .
H22G H 0.3496 0.3723 0.4747 0.057 Uiso 1 1 calc R . .
H22H H 0.3832 0.3994 0.4336 0.057 Uiso 1 1 calc R . .
H22I H 0.2415 0.4392 0.4461 0.057 Uiso 1 1 calc R . .
C223 C 0.5414(11) 0.5619(10) 0.4793(3) 0.041(3) Uani 1 1 d . . .
H22J H 0.5533 0.4926 0.4979 0.061 Uiso 1 1 calc R . .
H22K H 0.5722 0.6466 0.4898 0.061 Uiso 1 1 calc R . .
H22L H 0.5926 0.5396 0.4588 0.061 Uiso 1 1 calc R . .
C224 C 0.3160(14) 0.6228(12) 0.4982(3) 0.052(3) Uani 1 1 d . . .
H22M H 0.3385 0.5663 0.5195 0.078 Uiso 1 1 calc R . .
H22N H 0.2204 0.6194 0.4916 0.078 Uiso 1 1 calc R . .
H22O H 0.3424 0.7141 0.5041 0.078 Uiso 1 1 calc R . .
C301 C 0.6101(11) -0.2723(9) 0.1060(3) 0.034(3) Uani 1 1 d . . .
C302 C 0.6059(11) -0.2839(12) 0.1446(3) 0.038(3) Uani 1 1 d . . .
C303 C 0.6885(13) -0.3975(12) 0.1566(3) 0.048(3) Uani 1 1 d . . .
C304 C 0.7414(11) -0.4510(11) 0.1254(3) 0.043(3) Uani 1 1 d . . .
C305 C 0.6950(12) -0.3759(12) 0.0935(3) 0.044(3) Uani 1 1 d . . .
C306 C 0.7067(13) -0.4082(12) 0.0533(3) 0.048(3) Uani 1 1 d . . .
H30A H 0.7612 -0.4875 0.0515 0.072 Uiso 1 1 calc R . .
H30B H 0.7480 -0.3337 0.0416 0.072 Uiso 1 1 calc R . .
H30C H 0.6185 -0.4241 0.0411 0.072 Uiso 1 1 calc R . .
C307 C 0.8235(13) -0.5797(13) 0.1260(4) 0.059(4) Uani 1 1 d U . .
H30D H 0.9037 -0.5692 0.1426 0.089 Uiso 1 1 calc R . .
H30E H 0.8481 -0.5986 0.1013 0.089 Uiso 1 1 calc R . .
H30F H 0.7708 -0.6531 0.1343 0.089 Uiso 1 1 calc R . .
C308 C 0.6850(13) -0.4570(15) 0.1939(3) 0.065(4) Uani 1 1 d . . .
H30G H 0.7652 -0.5092 0.1998 0.098 Uiso 1 1 calc R . .
H30H H 0.6072 -0.5142 0.1942 0.098 Uiso 1 1 calc R . .
H30I H 0.6801 -0.3863 0.2119 0.098 Uiso 1 1 calc R . .
C309 C 0.5158(11) -0.2112(14) 0.1691(3) 0.052(3) Uani 1 1 d . . .
H30J H 0.4870 -0.1274 0.1577 0.078 Uiso 1 1 calc R . .
H30K H 0.5644 -0.1934 0.1929 0.078 Uiso 1 1 calc R . .
H30L H 0.4384 -0.2660 0.1726 0.078 Uiso 1 1 calc R . .
C310 C 0.5208(11) -0.1840(12) 0.0805(3) 0.045(3) Uani 1 1 d . . .
H31A H 0.4965 -0.1048 0.0937 0.067 Uiso 1 1 calc R . .
H31B H 0.4406 -0.2328 0.0719 0.067 Uiso 1 1 calc R . .
H31C H 0.5682 -0.1580 0.0595 0.067 Uiso 1 1 calc R . .
C401 C 0.7538(10) 0.7711(12) 0.3554(3) 0.036(2) Uani 1 1 d . . .
C402 C 0.7510(10) 0.7625(13) 0.3939(3) 0.038(3) Uani 1 1 d . . .
C403 C 0.8550(11) 0.6744(11) 0.4084(3) 0.033(3) Uani 1 1 d . . .
C404 C 0.9266(10) 0.6329(12) 0.3767(4) 0.041(3) Uani 1 1 d . . .
C405 C 0.8625(11) 0.6955(12) 0.3439(3) 0.034(3) Uani 1 1 d . . .
C406 C 0.9211(13) 0.7056(14) 0.3074(3) 0.057(4) Uani 1 1 d . . .
H40A H 0.8505 0.7242 0.2882 0.086 Uiso 1 1 calc R . .
H40B H 0.9642 0.6220 0.3022 0.086 Uiso 1 1 calc R . .
H40C H 0.9863 0.7773 0.3084 0.086 Uiso 1 1 calc R . .
C407 C 1.0498(11) 0.5493(14) 0.3772(3) 0.052(4) Uani 1 1 d . . .
H40D H 1.1144 0.5933 0.3630 0.078 Uiso 1 1 calc R . .
H40E H 1.0273 0.4627 0.3664 0.078 Uiso 1 1 calc R . .
H40F H 1.0877 0.5377 0.4024 0.078 Uiso 1 1 calc R . .
C408 C 0.8971(13) 0.6475(14) 0.4483(3) 0.052(3) Uani 1 1 d . . .
H40G H 0.9045 0.7313 0.4616 0.078 Uiso 1 1 calc R . .
H40H H 0.9829 0.6025 0.4504 0.078 Uiso 1 1 calc R . .
H40I H 0.8311 0.5912 0.4585 0.078 Uiso 1 1 calc R . .
C409 C 0.6682(13) 0.8445(13) 0.4183(4) 0.059(4) Uani 1 1 d . . .
H40J H 0.5942 0.8851 0.4034 0.089 Uiso 1 1 calc R . .
H40K H 0.7233 0.9139 0.4304 0.089 Uiso 1 1 calc R . .
H40L H 0.6339 0.7872 0.4367 0.089 Uiso 1 1 calc R . .
C410 C 0.6720(13) 0.8711(12) 0.3307(3) 0.053(3) Uani 1 1 d . . .
H41A H 0.5977 0.9036 0.3435 0.079 Uiso 1 1 calc R . .
H41B H 0.6382 0.8274 0.3080 0.079 Uiso 1 1 calc R . .
H41C H 0.7284 0.9456 0.3251 0.079 Uiso 1 1 calc R . .

loop_
_atom_site_aniso_label
_atom_site_aniso_U_11
_atom_site_aniso_U_22
_atom_site_aniso_U_33
_atom_site_aniso_U_23
_atom_site_aniso_U_13
_atom_site_aniso_U_12
Zr1 0.0273(6) 0.0280(5) 0.0288(5) 0.0003(5) 0.0011(4) 0.0020(5)
Zr2 0.0283(6) 0.0283(5) 0.0235(4) -0.0001(5) 0.0024(3) 0.0010(5)
C1 0.057(7) 0.071(7) 0.088(7) 0.000(6) 0.018(6) 0.003(6)
N2 0.052(6) 0.058(8) 0.035(5) 0.003(5) 0.015(4) 0.010(5)
C3 0.063(7) 0.058(7) 0.068(7) -0.008(6) 0.014(5) 0.021(6)
C4 0.040(7) 0.040(7) 0.050(7) 0.011(6) -0.011(6) 0.000(6)
N5 0.022(5) 0.036(6) 0.043(5) -0.005(4) 0.001(4) 0.001(4)
C6 0.065(11) 0.062(10) 0.062(9) -0.001(8) -0.004(7) 0.003(8)
C7 0.042(8) 0.057(8) 0.066(8) 0.029(7) 0.010(6) 0.014(6)
N8 0.043(6) 0.036(5) 0.030(5) 0.007(4) -0.005(4) 0.005(4)
C9 0.055(8) 0.022(6) 0.080(9) 0.024(7) -0.002(6) 0.009(7)
C10 0.053(8) 0.043(8) 0.066(8) -0.002(7) 0.010(6) 0.014(7)
N11 0.025(5) 0.026(5) 0.041(5) 0.022(4) 0.002(4) 0.007(4)
C12 0.061(9) 0.027(6) 0.059(8) -0.015(6) 0.002(6) 0.011(6)
O101 0.034(4) 0.028(4) 0.036(4) -0.004(3) 0.003(3) 0.009(3)
C102 0.022(5) 0.028(6) 0.031(5) 0.003(4) 0.002(4) -0.006(4)
C103 0.028(6) 0.025(5) 0.028(5) 0.004(4) 0.007(4) -0.006(5)
C104 0.032(6) 0.029(6) 0.037(6) 0.000(5) -0.004(5) -0.002(5)
C105 0.027(6) 0.019(5) 0.044(6) -0.010(5) 0.001(5) 0.001(4)
C106 0.030(6) 0.033(6) 0.029(5) -0.003(5) 0.003(4) 0.002(5)
C107 0.030(6) 0.020(5) 0.027(5) 0.001(4) -0.002(4) -0.008(4)
C108 0.029(6) 0.034(6) 0.026(5) 0.008(6) 0.005(4) -0.019(6)
O109 0.052(5) 0.034(4) 0.018(3) 0.001(3) 0.003(3) 0.008(4)
C110 0.057(7) 0.044(6) 0.030(5) 0.010(6) 0.007(5) -0.012(7)
C111 0.048(7) 0.027(6) 0.031(6) 0.010(5) 0.002(5) -0.003(5)
N112 0.030(5) 0.020(4) 0.028(4) -0.003(4) -0.008(4) -0.005(4)
C113 0.053(7) 0.022(6) 0.043(6) -0.004(5) -0.009(5) 0.001(5)
C114 0.058(8) 0.055(9) 0.043(6) 0.013(7) -0.002(6) -0.018(7)
C115 0.072(9) 0.036(8) 0.050(7) 0.002(6) -0.012(6) -0.011(6)
C116 0.037(7) 0.033(6) 0.065(8) 0.003(6) -0.018(6) -0.010(5)
C117 0.045(7) 0.033(7) 0.043(6) 0.003(6) 0.004(5) -0.003(6)
C118 0.069(6) 0.081(7) 0.072(6) 0.009(7) 0.001(5) 0.023(6)
C119 0.055(6) 0.058(7) 0.093(7) 0.002(6) 0.007(6) 0.003(5)
C120 0.043(8) 0.090(12) 0.057(8) 0.003(8) -0.004(6) 0.010(7)
C121 0.028(6) 0.052(7) 0.028(6) 0.001(5) 0.002(4) -0.005(5)
C122 0.041(7) 0.041(7) 0.047(7) -0.008(6) -0.001(5) 0.008(5)
C123 0.061(8) 0.042(7) 0.022(5) -0.004(5) 0.005(5) 0.000(6)
C124 0.053(8) 0.052(7) 0.020(5) 0.010(5) 0.004(5) 0.006(6)
O201 0.035(4) 0.021(4) 0.023(3) 0.002(3) 0.009(3) 0.006(3)
C202 0.032(6) 0.014(5) 0.034(5) -0.002(4) 0.008(4) -0.011(4)
C203 0.044(7) 0.034(6) 0.017(5) -0.001(4) -0.003(4) 0.004(5)
C204 0.032(6) 0.042(6) 0.022(4) -0.010(5) 0.005(4) -0.010(6)
C205 0.014(5) 0.051(7) 0.042(6) 0.005(6) -0.005(4) -0.004(5)
C206 0.038(6) 0.027(5) 0.028(5) -0.002(4) -0.011(5) -0.001(5)
C207 0.017(5) 0.035(6) 0.030(5) 0.009(5) -0.004(4) -0.008(5)
C208 0.022(6) 0.032(6) 0.024(5) 0.011(4) -0.002(4) -0.015(5)
O209 0.041(5) 0.040(4) 0.032(4) 0.014(3) 0.001(3) -0.002(3)
C211 0.044(7) 0.064(8) 0.016(5) -0.004(5) 0.002(5) 0.002(6)
C212 0.035(6) 0.039(6) 0.027(5) -0.002(5) -0.003(4) 0.003(6)
N212 0.027(5) 0.026(5) 0.028(4) 0.003(4) 0.008(3) 0.004(4)
C213 0.037(7) 0.042(7) 0.023(5) -0.006(5) 0.011(5) -0.011(5)
C214 0.040(7) 0.031(7) 0.058(7) 0.001(7) 0.008(5) -0.003(6)
C215 0.046(8) 0.050(8) 0.047(7) -0.016(6) 0.001(6) -0.016(6)
C216 0.039(8) 0.070(9) 0.061(8) -0.013(7) 0.009(6) -0.015(7)
C217 0.028(6) 0.041(7) 0.050(6) -0.011(5) 0.008(4) 0.006(5)
C218 0.066(7) 0.073(8) 0.081(7) -0.010(6) -0.012(6) 0.017(6)
C219 0.074(7) 0.071(7) 0.069(6) 0.007(6) -0.006(5) 0.017(6)
C220 0.079(8) 0.081(8) 0.108(8) -0.006(7) 0.018(7) 0.004(6)
C221 0.047(7) 0.040(6) 0.025(5) -0.011(5) 0.007(5) 0.001(5)
C222 0.037(7) 0.042(7) 0.036(6) 0.007(5) 0.009(5) 0.006(5)
C223 0.056(8) 0.026(6) 0.038(6) 0.003(5) -0.006(5) -0.001(5)
C224 0.072(10) 0.042(7) 0.044(7) 0.005(6) 0.016(6) 0.007(7)
C301 0.041(7) 0.011(5) 0.048(6) 0.004(5) -0.006(5) -0.008(4)
C302 0.028(6) 0.046(7) 0.040(6) -0.007(5) 0.009(5) -0.018(5)
C303 0.052(8) 0.036(7) 0.052(8) 0.010(6) -0.012(6) -0.022(6)
C304 0.042(7) 0.029(7) 0.056(7) -0.009(6) -0.002(5) -0.001(5)
C305 0.036(8) 0.043(8) 0.050(7) 0.000(6) -0.004(5) -0.001(6)
C306 0.066(9) 0.042(7) 0.034(6) -0.003(6) -0.002(6) -0.003(6)
C307 0.061(6) 0.046(6) 0.067(6) 0.011(5) -0.008(5) -0.009(5)
C308 0.065(9) 0.062(10) 0.065(8) 0.010(8) -0.015(7) -0.020(8)
C309 0.037(7) 0.065(9) 0.055(7) 0.000(7) 0.008(5) -0.032(7)
C310 0.034(7) 0.060(9) 0.041(6) -0.012(6) 0.006(5) 0.001(5)
C401 0.044(6) 0.030(6) 0.036(5) -0.007(6) 0.006(4) -0.028(6)
C402 0.042(6) 0.039(7) 0.034(5) -0.016(6) -0.001(4) -0.009(6)
C403 0.027(6) 0.039(7) 0.033(6) 0.005(5) 0.010(5) -0.021(5)
C404 0.011(6) 0.042(7) 0.072(8) -0.008(6) 0.011(5) -0.013(5)
C405 0.036(7) 0.044(7) 0.022(5) -0.003(5) 0.007(4) -0.006(5)
C406 0.058(9) 0.061(9) 0.056(8) 0.003(7) 0.027(7) -0.025(7)
C407 0.024(6) 0.064(10) 0.067(8) -0.008(7) 0.001(5) -0.014(6)
C408 0.045(8) 0.063(9) 0.044(7) 0.004(7) -0.015(6) -0.019(6)
C409 0.058(9) 0.040(7) 0.078(10) -0.005(7) 0.001(7) -0.015(7)
C410 0.075(10) 0.033(7) 0.050(7) 0.014(6) -0.003(7) -0.017(6)

loop_
_atom_type_symbol
_atom_type_description
_atom_type_scat_dispersion_real
_atom_type_scat_dispersion_imag
_atom_type_scat_source
C C 0.0033 0.0016 'International Tables Vol C Tables 4.2.6.8 and 6.1.1.4'
H H 0.0000 0.0000 'International Tables Vol C Tables 4.2.6.8 and 6.1.1.4'
N N 0.0061 0.0033 'International Tables Vol C Tables 4.2.6.8 and 6.1.1.4'
O O 0.0106 0.0060 'International Tables Vol C Tables 4.2.6.8 and 6.1.1.4'
Zr Zr -2.9673 0.5597 'International Tables Vol C Tables 4.2.6.8 and 6.1.1.4'

loop_
_geom_angle_atom_site_label_1
_geom_angle_atom_site_label_2
_geom_angle_atom_site_label_3
_geom_angle
_geom_angle_site_symmetry_1
_geom_angle_site_symmetry_3
_geom_angle_publ_flag
N2 Zr1 O101 82.0(3) . . ?
N2 Zr1 N5 88.7(4) . . ?
O101 Zr1 N5 137.9(3) . . ?
N2 Zr1 N112 135.4(4) . . ?
O101 Zr1 N112 71.9(3) . . ?
N5 Zr1 N112 87.3(3) . . ?
N2 Zr1 C304 97.4(4) . . ?
O101 Zr1 C304 131.4(3) . . ?
N5 Zr1 C304 90.4(3) . . ?
N112 Zr1 C304 127.0(3) . . ?
N2 Zr1 C305 87.2(4) . . ?
O101 Zr1 C305 99.8(3) . . ?
N5 Zr1 C305 120.8(4) . . ?
N112 Zr1 C305 131.7(4) . . ?
C304 Zr1 C305 32.2(4) . . ?
N2 Zr1 C303 128.3(4) . . ?
O101 Zr1 C303 130.1(4) . . ?
N5 Zr1 C303 87.2(4) . . ?
N112 Zr1 C303 95.8(4) . . ?
C304 Zr1 C303 31.2(4) . . ?
C305 Zr1 C303 52.6(4) . . ?
N2 Zr1 C301 111.2(4) . . ?
O101 Zr1 C301 82.5(3) . . ?
N5 Zr1 C301 138.4(3) . . ?
N112 Zr1 C301 100.7(3) . . ?
C304 Zr1 C301 52.2(3) . . ?
C305 Zr1 C301 31.9(3) . . ?
C303 Zr1 C301 51.6(3) . . ?
N2 Zr1 C302 139.3(4) . . ?
O101 Zr1 C302 98.8(3) . . ?
N5 Zr1 C302 114.3(4) . . ?
N112 Zr1 C302 81.3(3) . . ?
C304 Zr1 C302 52.0(4) . . ?
C305 Zr1 C302 52.3(4) . . ?
C303 Zr1 C302 31.6(4) . . ?
C301 Zr1 C302 30.6(3) . . ?
N8 Zr2 O201 83.9(3) . . ?
N8 Zr2 N11 88.9(3) . . ?
O201 Zr2 N11 138.2(3) . . ?
N8 Zr2 N212 135.5(3) . . ?
O201 Zr2 N212 71.6(2) . . ?
N11 Zr2 N212 85.9(3) . . ?
N8 Zr2 C404 92.9(4) . . ?
O201 Zr2 C404 130.2(3) . . ?
N11 Zr2 C404 91.1(3) . . ?
N212 Zr2 C404 131.3(3) . . ?
N8 Zr2 C405 124.4(4) . . ?
O201 Zr2 C405 132.0(3) . . ?
N11 Zr2 C405 85.1(3) . . ?
N212 Zr2 C405 99.1(3) . . ?
C404 Zr2 C405 32.3(4) . . ?
N8 Zr2 C401 138.4(3) . . ?
O201 Zr2 C401 100.9(3) . . ?
N11 Zr2 C401 111.3(3) . . ?
N212 Zr2 C401 83.6(3) . . ?
C404 Zr2 C401 52.5(4) . . ?
C405 Zr2 C401 31.6(3) . . ?
N8 Zr2 C403 85.9(4) . . ?
O201 Zr2 C403 97.5(3) . . ?
N11 Zr2 C403 123.0(3) . . ?
N212 Zr2 C403 132.7(3) . . ?
C404 Zr2 C403 32.9(3) . . ?
C405 Zr2 C403 53.7(3) . . ?
C401 Zr2 C403 52.5(3) . . ?
N8 Zr2 C402 111.8(4) . . ?
O201 Zr2 C402 82.7(3) . . ?
N11 Zr2 C402 137.3(3) . . ?
N212 Zr2 C402 101.5(3) . . ?
C404 Zr2 C402 52.5(4) . . ?
C405 Zr2 C402 52.2(3) . . ?
C401 Zr2 C402 31.0(3) . . ?
C403 Zr2 C402 31.5(3) . . ?
N2 C1 H1A 109.5 . . ?
N2 C1 H1B 109.5 . . ?
H1A C1 H1B 109.5 . . ?
N2 C1 H1C 109.5 . . ?
H1A C1 H1C 109.5 . . ?
H1B C1 H1C 109.5 . . ?
C3 N2 C1 108.7(10) . . ?
C3 N2 Zr1 131.4(9) . . ?
C1 N2 Zr1 119.5(9) . . ?
N2 C3 H3A 109.5 . . ?
N2 C3 H3B 109.5 . . ?
H3A C3 H3B 109.5 . . ?
N2 C3 H3C 109.5 . . ?
H3A C3 H3C 109.5 . . ?
H3B C3 H3C 109.5 . . ?
N5 C4 H4A 109.5 . . ?
N5 C4 H4B 109.5 . . ?
H4A C4 H4B 109.5 . . ?
N5 C4 H4C 109.5 . . ?
H4A C4 H4C 109.5 . . ?
H4B C4 H4C 109.5 . . ?
C4 N5 C6 108.7(9) . . ?
C4 N5 Zr1 127.9(7) . . ?
C6 N5 Zr1 123.3(8) . . ?
N5 C6 H6A 109.5 . . ?
N5 C6 H6B 109.5 . . ?
H6A C6 H6B 109.5 . . ?
N5 C6 H6C 109.5 . . ?
H6A C6 H6C 109.5 . . ?
H6B C6 H6C 109.5 . . ?
N8 C7 H7A 109.5 . . ?
N8 C7 H7B 109.5 . . ?
H7A C7 H7B 109.5 . . ?
N8 C7 H7C 109.5 . . ?
H7A C7 H7C 109.5 . . ?
H7B C7 H7C 109.5 . . ?
C7 N8 C9 110.1(9) . . ?
C7 N8 Zr2 140.1(8) . . ?
C9 N8 Zr2 109.7(6) . . ?
N8 C9 H9A 109.5 . . ?
N8 C9 H9B 109.5 . . ?
H9A C9 H9B 109.5 . . ?
N8 C9 H9C 109.5 . . ?
H9A C9 H9C 109.5 . . ?
H9B C9 H9C 109.5 . . ?
N11 C10 H10C 109.5 . . ?
N11 C10 H10D 109.5 . . ?
H10C C10 H10D 109.5 . . ?
N11 C10 H10E 109.5 . . ?
H10C C10 H10E 109.5 . . ?
H10D C10 H10E 109.5 . . ?
C12 N11 C10 112.0(10) . . ?
C12 N11 Zr2 126.5(7) . . ?
C10 N11 Zr2 121.1(7) . . ?
N11 C12 H11S 109.5 . . ?
N11 C12 H11T 109.5 . . ?
H11S C12 H11T 109.5 . . ?
N11 C12 H11U 109.5 . . ?
H11S C12 H11U 109.5 . . ?
H11T C12 H11U 109.5 . . ?
C102 O101 Zr1 131.3(6) . . ?
O101 C102 C107 120.7(8) . . ?
O101 C102 C103 119.7(8) . . ?
C107 C102 C103 119.6(9) . . ?
C104 C103 C102 115.6(9) . . ?
C104 C103 C121 122.3(9) . . ?
C102 C103 C121 121.9(9) . . ?
C105 C104 C103 123.8(10) . . ?
C105 C104 H10A 118.1 . . ?
C103 C104 H10A 118.1 . . ?
C106 C105 C104 119.3(9) . . ?
C106 C105 C117 123.5(10) . . ?
C104 C105 C117 117.0(9) . . ?
C105 C106 C107 120.1(9) . . ?
C105 C106 H10B 119.9 . . ?
C107 C106 H10B 119.9 . . ?
C102 C107 C108 120.2(9) . . ?
C102 C107 C106 120.5(8) . . ?
C108 C107 C106 119.0(9) . . ?
N112 C108 O109 115.1(8) . . ?
N112 C108 C107 126.6(9) . . ?
O109 C108 C107 118.2(10) . . ?
C108 O109 C110 108.2(8) . . ?
O109 C110 C111 102.8(7) . . ?
O109 C110 H11A 111.2 . . ?
C111 C110 H11A 111.2 . . ?
O109 C110 H11B 111.2 . . ?
C111 C110 H11B 111.2 . . ?
H11A C110 H11B 109.1 . . ?
N112 C111 C110 101.5(8) . . ?
N112 C111 C113 112.7(8) . . ?
C110 C111 C113 115.0(9) . . ?
N112 C111 H11C 109.1 . . ?
C110 C111 H11C 109.1 . . ?
C113 C111 H11C 109.1 . . ?
C108 N112 C111 105.3(8) . . ?
C108 N112 Zr1 120.7(6) . . ?
C111 N112 Zr1 132.8(6) . . ?
C114 C113 C115 109.8(9) . . ?
C114 C113 C111 112.3(9) . . ?
C115 C113 C111 108.0(9) . . ?
C114 C113 C116 107.4(10) . . ?
C115 C113 C116 109.4(9) . . ?
C111 C113 C116 110.0(9) . . ?
C113 C114 H11D 109.5 . . ?
C113 C114 H11E 109.5 . . ?
H11D C114 H11E 109.5 . . ?
C113 C114 H11F 109.5 . . ?
H11D C114 H11F 109.5 . . ?
H11E C114 H11F 109.5 . . ?
C113 C115 H11G 109.5 . . ?
C113 C115 H11H 109.5 . . ?
H11G C115 H11H 109.5 . . ?
C113 C115 H11I 109.5 . . ?
H11G C115 H11I 109.5 . . ?
H11H C115 H11I 109.5 . . ?
C113 C116 H11J 109.5 . . ?
C113 C116 H11K 109.5 . . ?
H11J C116 H11K 109.5 . . ?
C113 C116 H11L 109.5 . . ?
H11J C116 H11L 109.5 . . ?
H11K C116 H11L 109.5 . . ?
C118 C117 C119 110.8(12) . . ?
C118 C117 C120 107.6(10) . . ?
C119 C117 C120 108.4(11) . . ?
C118 C117 C105 110.8(10) . . ?
C119 C117 C105 110.1(10) . . ?
C120 C117 C105 109.0(9) . . ?
C117 C118 H11M 109.5 . . ?
C117 C118 H11N 109.5 . . ?
H11M C118 H11N 109.5 . . ?
C117 C118 H11O 109.5 . . ?
H11M C118 H11O 109.5 . . ?
H11N C118 H11O 109.5 . . ?
C117 C119 H11P 109.5 . . ?
C117 C119 H11Q 109.5 . . ?
H11P C119 H11Q 109.5 . . ?
C117 C119 H11R 109.5 . . ?
H11P C119 H11R 109.5 . . ?
H11Q C119 H11R 109.5 . . ?
C117 C120 H12A 109.5 . . ?
C117 C120 H12B 109.5 . . ?
H12A C120 H12B 109.5 . . ?
C117 C120 H12C 109.5 . . ?
H12A C120 H12C 109.5 . . ?
H12B C120 H12C 109.5 . . ?
C103 C121 C124 112.5(9) . . ?
C103 C121 C122 109.6(9) . . ?
C124 C121 C122 106.9(9) . . ?
C103 C121 C123 111.1(9) . . ?
C124 C121 C123 107.2(8) . . ?
C122 C121 C123 109.4(9) . . ?
C121 C122 H12D 109.5 . . ?
C121 C122 H12E 109.5 . . ?
H12D C122 H12E 109.5 . . ?
C121 C122 H12F 109.5 . . ?
H12D C122 H12F 109.5 . . ?
H12E C122 H12F 109.5 . . ?
C121 C123 H12G 109.5 . . ?
C121 C123 H12H 109.5 . . ?
H12G C123 H12H 109.5 . . ?
C121 C123 H12I 109.5 . . ?
H12G C123 H12I 109.5 . . ?
H12H C123 H12I 109.5 . . ?
C121 C124 H12J 109.5 . . ?
C121 C124 H12K 109.5 . . ?
H12J C124 H12K 109.5 . . ?
C121 C124 H12L 109.5 . . ?
H12J C124 H12L 109.5 . . ?
H12K C124 H12L 109.5 . . ?
C202 O201 Zr2 132.6(6) . . ?
O201 C202 C207 119.2(9) . . ?
O201 C202 C203 119.9(9) . . ?
C207 C202 C203 120.9(10) . . ?
C202 C203 C204 117.4(9) . . ?
C202 C203 C221 121.9(9) . . ?
C204 C203 C221 120.7(9) . . ?
C205 C204 C203 122.3(9) . . ?
C205 C204 H20A 118.8 . . ?
C203 C204 H20A 118.8 . . ?
C206 C205 C204 119.0(10) . . ?
C206 C205 C217 120.3(10) . . ?
C204 C205 C217 120.7(10) . . ?
C205 C206 C207 120.2(9) . . ?
C205 C206 H20B 119.9 . . ?
C207 C206 H20B 119.9 . . ?
C202 C207 C208 120.4(9) . . ?
C202 C207 C206 119.4(9) . . ?
C208 C207 C206 119.9(9) . . ?
N212 C208 O209 114.3(9) . . ?
N212 C208 C207 128.8(9) . . ?
O209 C208 C207 116.5(9) . . ?
C208 O209 C211 107.0(8) . . ?
O209 C211 C212 103.0(8) . . ?
O209 C211 H21A 111.2 . . ?
C212 C211 H21A 111.2 . . ?
O209 C211 H21B 111.2 . . ?
C212 C211 H21B 111.2 . . ?
H21A C211 H21B 109.1 . . ?
N212 C212 C211 102.7(8) . . ?
N212 C212 C213 111.2(8) . . ?
C211 C212 C213 114.7(8) . . ?
N212 C212 H21C 109.4 . . ?
C211 C212 H21C 109.4 . . ?
C213 C212 H21C 109.4 . . ?
C208 N212 C212 105.5(8) . . ?
C208 N212 Zr2 118.6(6) . . ?
C212 N212 Zr2 134.1(6) . . ?
C215 C213 C214 110.0(10) . . ?
C215 C213 C216 110.3(9) . . ?
C214 C213 C216 108.4(9) . . ?
C215 C213 C212 108.0(8) . . ?
C214 C213 C212 110.0(9) . . ?
C216 C213 C212 110.1(9) . . ?
C213 C214 H21D 109.5 . . ?
C213 C214 H21E 109.5 . . ?
H21D C214 H21E 109.5 . . ?
C213 C214 H21F 109.5 . . ?
H21D C214 H21F 109.5 . . ?
H21E C214 H21F 109.5 . . ?
C213 C215 H21G 109.5 . . ?
C213 C215 H21H 109.5 . . ?
H21G C215 H21H 109.5 . . ?
C213 C215 H21I 109.5 . . ?
H21G C215 H21I 109.5 . . ?
H21H C215 H21I 109.5 . . ?
C213 C216 H21J 109.5 . . ?
C213 C216 H21K 109.5 . . ?
H21J C216 H21K 109.5 . . ?
C213 C216 H21L 109.5 . . ?
H21J C216 H21L 109.5 . . ?
H21K C216 H21L 109.5 . . ?
C219 C217 C220 106.5(12) . . ?
C219 C217 C218 107.4(10) . . ?
C220 C217 C218 108.9(12) . . ?
C219 C217 C205 112.6(10) . . ?
C220 C217 C205 110.3(10) . . ?
C218 C217 C205 111.1(10) . . ?
C217 C218 H21M 109.5 . . ?
C217 C218 H21N 109.5 . . ?
H21M C218 H21N 109.5 . . ?
C217 C218 H21O 109.5 . . ?
H21M C218 H21O 109.5 . . ?
H21N C218 H21O 109.5 . . ?
C217 C219 H21P 109.5 . . ?
C217 C219 H21Q 109.5 . . ?
H21P C219 H21Q 109.5 . . ?
C217 C219 H21R 109.5 . . ?
H21P C219 H21R 109.5 . . ?
H21Q C219 H21R 109.5 . . ?
C217 C220 H22D 109.5 . . ?
C217 C220 H22E 109.5 . . ?
H22D C220 H22E 109.5 . . ?
C217 C220 H22F 109.5 . . ?
H22D C220 H22F 109.5 . . ?
H22E C220 H22F 109.5 . . ?
C222 C221 C224 108.5(10) . . ?
C222 C221 C223 109.5(9) . . ?
C224 C221 C223 107.2(9) . . ?
C222 C221 C203 108.1(8) . . ?
C224 C221 C203 112.2(9) . . ?
C223 C221 C203 111.3(9) . . ?
C221 C222 H22G 109.5 . . ?
C221 C222 H22H 109.5 . . ?
H22G C222 H22H 109.5 . . ?
C221 C222 H22I 109.5 . . ?
H22G C222 H22I 109.5 . . ?
H22H C222 H22I 109.5 . . ?
C221 C223 H22J 109.5 . . ?
C221 C223 H22K 109.5 . . ?
H22J C223 H22K 109.5 . . ?
C221 C223 H22L 109.5 . . ?
H22J C223 H22L 109.5 . . ?
H22K C223 H22L 109.5 . . ?
C221 C224 H22M 109.5 . . ?
C221 C224 H22N 109.5 . . ?
H22M C224 H22N 109.5 . . ?
C221 C224 H22O 109.5 . . ?
H22M C224 H22O 109.5 . . ?
H22N C224 H22O 109.5 . . ?
C302 C301 C305 109.0(10) . . ?
C302 C301 C310 126.1(10) . . ?
C305 C301 C310 124.0(10) . . ?
C302 C301 Zr1 76.2(6) . . ?
C305 C301 Zr1 71.1(6) . . ?
C310 C301 Zr1 127.6(7) . . ?
C301 C302 C303 107.1(10) . . ?
C301 C302 C309 128.3(11) . . ?
C303 C302 C309 123.8(11) . . ?
C301 C302 Zr1 73.2(6) . . ?
C303 C302 Zr1 72.1(6) . . ?
C309 C302 Zr1 128.0(7) . . ?
C304 C303 C302 107.8(10) . . ?
C304 C303 C308 128.9(12) . . ?
C302 C303 C308 121.9(13) . . ?
C304 C303 Zr1 71.2(7) . . ?
C302 C303 Zr1 76.4(6) . . ?
C308 C303 Zr1 129.1(8) . . ?
C303 C304 C305 109.7(10) . . ?
C303 C304 C307 123.7(11) . . ?
C305 C304 C307 126.3(11) . . ?
C303 C304 Zr1 77.5(7) . . ?
C305 C304 Zr1 74.7(7) . . ?
C307 C304 Zr1 119.7(8) . . ?
C304 C305 C301 106.4(10) . . ?
C304 C305 C306 128.8(11) . . ?
C301 C305 C306 123.9(10) . . ?
C304 C305 Zr1 73.1(6) . . ?
C301 C305 Zr1 77.0(6) . . ?
C306 C305 Zr1 124.0(8) . . ?
C305 C306 H30A 109.5 . . ?
C305 C306 H30B 109.5 . . ?
H30A C306 H30B 109.5 . . ?
C305 C306 H30C 109.5 . . ?
H30A C306 H30C 109.5 . . ?
H30B C306 H30C 109.5 . . ?
C304 C307 H30D 109.5 . . ?
C304 C307 H30E 109.5 . . ?
H30D C307 H30E 109.5 . . ?
C304 C307 H30F 109.5 . . ?
H30D C307 H30F 109.5 . . ?
H30E C307 H30F 109.5 . . ?
C303 C308 H30G 109.5 . . ?
C303 C308 H30H 109.5 . . ?
H30G C308 H30H 109.5 . . ?
C303 C308 H30I 109.5 . . ?
H30G C308 H30I 109.5 . . ?
H30H C308 H30I 109.5 . . ?
C302 C309 H30J 109.5 . . ?
C302 C309 H30K 109.5 . . ?
H30J C309 H30K 109.5 . . ?
C302 C309 H30L 109.5 . . ?
H30J C309 H30L 109.5 . . ?
H30K C309 H30L 109.5 . . ?
C301 C310 H31A 109.5 . . ?
C301 C310 H31B 109.5 . . ?
H31A C310 H31B 109.5 . . ?
C301 C310 H31C 109.5 . . ?
H31A C310 H31C 109.5 . . ?
H31B C310 H31C 109.5 . . ?
C402 C401 C405 110.1(10) . . ?
C402 C401 C410 124.5(11) . . ?
C405 C401 C410 124.1(9) . . ?
C402 C401 Zr2 76.3(7) . . ?
C405 C401 Zr2 74.2(7) . . ?
C410 C401 Zr2 126.8(7) . . ?
C401 C402 C403 109.0(10) . . ?
C401 C402 C409 127.8(12) . . ?
C403 C402 C409 122.7(10) . . ?
C401 C402 Zr2 72.8(7) . . ?
C403 C402 Zr2 72.7(7) . . ?
C409 C402 Zr2 127.1(8) . . ?
C402 C403 C404 106.1(9) . . ?
C402 C403 C408 126.9(11) . . ?
C404 C403 C408 126.3(11) . . ?
C402 C403 Zr2 75.8(6) . . ?
C404 C403 Zr2 72.4(6) . . ?
C408 C403 Zr2 124.4(7) . . ?
C405 C404 C403 108.1(10) . . ?
C405 C404 C407 124.1(11) . . ?
C403 C404 C407 127.7(11) . . ?
C405 C404 Zr2 74.9(6) . . ?
C403 C404 Zr2 74.8(6) . . ?
C407 C404 Zr2 119.7(8) . . ?
C401 C405 C404 106.6(9) . . ?
C401 C405 C406 126.5(11) . . ?
C404 C405 C406 125.3(11) . . ?
C401 C405 Zr2 74.2(6) . . ?
C404 C405 Zr2 72.7(6) . . ?
C406 C405 Zr2 129.6(8) . . ?
C405 C406 H40A 109.5 . . ?
C405 C406 H40B 109.5 . . ?
H40A C406 H40B 109.5 . . ?
C405 C406 H40C 109.5 . . ?
H40A C406 H40C 109.5 . . ?
H40B C406 H40C 109.5 . . ?
C404 C407 H40D 109.5 . . ?
C404 C407 H40E 109.5 . . ?
H40D C407 H40E 109.5 . . ?
C404 C407 H40F 109.5 . . ?
H40D C407 H40F 109.5 . . ?
H40E C407 H40F 109.5 . . ?
C403 C408 H40G 109.5 . . ?
C403 C408 H40H 109.5 . . ?
H40G C408 H40H 109.5 . . ?
C403 C408 H40I 109.5 . . ?
H40G C408 H40I 109.5 . . ?
H40H C408 H40I 109.5 . . ?
C402 C409 H40J 109.5 . . ?
C402 C409 H40K 109.5 . . ?
H40J C409 H40K 109.5 . . ?
C402 C409 H40L 109.5 . . ?
H40J C409 H40L 109.5 . . ?
H40K C409 H40L 109.5 . . ?
C401 C410 H41A 109.5 . . ?
C401 C410 H41B 109.5 . . ?
H41A C410 H41B 109.5 . . ?
C401 C410 H41C 109.5 . . ?
H41A C410 H41C 109.5 . . ?
H41B C410 H41C 109.5 . . ?

loop_
_geom_bond_atom_site_label_1
_geom_bond_atom_site_label_2
_geom_bond_distance
_geom_bond_site_symmetry_2
_geom_bond_publ_flag
Zr1 N2 2.078(9) . ?
Zr1 O101 2.140(7) . ?
Zr1 N5 2.144(9) . ?
Zr1 N112 2.361(8) . ?
Zr1 C304 2.532(11) . ?
Zr1 C305 2.553(12) . ?
Zr1 C303 2.612(12) . ?
Zr1 C301 2.630(10) . ?
Zr1 C302 2.667(10) . ?
Zr2 N8 2.068(9) . ?
Zr2 O201 2.144(6) . ?
Zr2 N11 2.221(9) . ?
Zr2 N212 2.385(8) . ?
Zr2 C404 2.558(10) . ?
Zr2 C405 2.587(11) . ?
Zr2 C401 2.587(12) . ?
Zr2 C403 2.590(10) . ?
Zr2 C402 2.631(12) . ?
C1 N2 1.445(17) . ?
C1 H1A 0.9600 . ?
C1 H1B 0.9600 . ?
C1 H1C 0.9600 . ?
N2 C3 1.427(15) . ?
C3 H3A 0.9600 . ?
C3 H3B 0.9600 . ?
C3 H3C 0.9600 . ?
C4 N5 1.384(13) . ?
C4 H4A 0.9600 . ?
C4 H4B 0.9600 . ?
C4 H4C 0.9600 . ?
N5 C6 1.425(16) . ?
C6 H6A 0.9600 . ?
C6 H6B 0.9600 . ?
C6 H6C 0.9600 . ?
C7 N8 1.451(13) . ?
C7 H7A 0.9600 . ?
C7 H7B 0.9600 . ?
C7 H7C 0.9600 . ?
N8 C9 1.459(14) . ?
C9 H9A 0.9600 . ?
C9 H9B 0.9600 . ?
C9 H9C 0.9600 . ?
C10 N11 1.419(14) . ?
C10 H10C 0.9600 . ?
C10 H10D 0.9600 . ?
C10 H10E 0.9600 . ?
N11 C12 1.334(14) . ?
C12 H11S 0.9600 . ?
C12 H11T 0.9600 . ?
C12 H11U 0.9600 . ?
O101 C102 1.319(11) . ?
C102 C107 1.395(13) . ?
C102 C103 1.450(13) . ?
C103 C104 1.415(14) . ?
C103 C121 1.518(14) . ?
C104 C105 1.396(14) . ?
C104 H10A 0.9300 . ?
C105 C106 1.344(14) . ?
C105 C117 1.541(15) . ?
C106 C107 1.441(14) . ?
C106 H10B 0.9300 . ?
C107 C108 1.420(13) . ?
C108 N112 1.324(13) . ?
C108 O109 1.339(12) . ?
O109 C110 1.432(11) . ?
C110 C111 1.535(15) . ?
C110 H11A 0.9700 . ?
C110 H11B 0.9700 . ?
C111 N112 1.507(12) . ?
C111 C113 1.552(15) . ?
C111 H11C 0.9800 . ?
C113 C114 1.516(16) . ?
C113 C115 1.523(14) . ?
C113 C116 1.557(14) . ?
C114 H11D 0.9600 . ?
C114 H11E 0.9600 . ?
C114 H11F 0.9600 . ?
C115 H11G 0.9600 . ?
C115 H11H 0.9600 . ?
C115 H11I 0.9600 . ?
C116 H11J 0.9600 . ?
C116 H11K 0.9600 . ?
C116 H11L 0.9600 . ?
C117 C118 1.496(16) . ?
C117 C119 1.517(17) . ?
C117 C120 1.539(15) . ?
C118 H11M 0.9600 . ?
C118 H11N 0.9600 . ?
C118 H11O 0.9600 . ?
C119 H11P 0.9600 . ?
C119 H11Q 0.9600 . ?
C119 H11R 0.9600 . ?
C120 H12A 0.9600 . ?
C120 H12B 0.9600 . ?
C120 H12C 0.9600 . ?
C121 C124 1.549(14) . ?
C121 C122 1.560(14) . ?
C121 C123 1.567(15) . ?
C122 H12D 0.9600 . ?
C122 H12E 0.9600 . ?
C122 H12F 0.9600 . ?
C123 H12G 0.9600 . ?
C123 H12H 0.9600 . ?
C123 H12I 0.9600 . ?
C124 H12J 0.9600 . ?
C124 H12K 0.9600 . ?
C124 H12L 0.9600 . ?
O201 C202 1.344(12) . ?
C202 C207 1.387(13) . ?
C202 C203 1.395(13) . ?
C203 C204 1.408(15) . ?
C203 C221 1.557(14) . ?
C204 C205 1.390(14) . ?
C204 H20A 0.9300 . ?
C205 C206 1.375(15) . ?
C205 C217 1.545(15) . ?
C206 C207 1.422(14) . ?
C206 H20B 0.9300 . ?
C207 C208 1.416(14) . ?
C208 N212 1.323(13) . ?
C208 O209 1.376(11) . ?
O209 C211 1.440(12) . ?
C211 C212 1.512(15) . ?
C211 H21A 0.9700 . ?
C211 H21B 0.9700 . ?
C212 N212 1.507(11) . ?
C212 C213 1.586(15) . ?
C212 H21C 0.9800 . ?
C213 C215 1.504(14) . ?
C213 C214 1.506(16) . ?
C213 C216 1.566(16) . ?
C214 H21D 0.9600 . ?
C214 H21E 0.9600 . ?
C214 H21F 0.9600 . ?
C215 H21G 0.9600 . ?
C215 H21H 0.9600 . ?
C215 H21I 0.9600 . ?
C216 H21J 0.9600 . ?
C216 H21K 0.9600 . ?
C216 H21L 0.9600 . ?
C217 C219 1.520(15) . ?
C217 C220 1.528(19) . ?
C217 C218 1.533(16) . ?
C218 H21M 0.9600 . ?
C218 H21N 0.9600 . ?
C218 H21O 0.9600 . ?
C219 H21P 0.9600 . ?
C219 H21Q 0.9600 . ?
C219 H21R 0.9600 . ?
C220 H22D 0.9600 . ?
C220 H22E 0.9600 . ?
C220 H22F 0.9600 . ?
C221 C222 1.533(15) . ?
C221 C224 1.533(15) . ?
C221 C223 1.543(15) . ?
C222 H22G 0.9600 . ?
C222 H22H 0.9600 . ?
C222 H22I 0.9600 . ?
C223 H22J 0.9600 . ?
C223 H22K 0.9600 . ?
C223 H22L 0.9600 . ?
C224 H22M 0.9600 . ?
C224 H22N 0.9600 . ?
C224 H22O 0.9600 . ?
C301 C302 1.400(15) . ?
C301 C305 1.428(16) . ?
C301 C310 1.504(14) . ?
C302 C303 1.437(17) . ?
C302 C309 1.498(16) . ?
C303 C304 1.387(17) . ?
C303 C308 1.471(16) . ?
C304 C305 1.412(16) . ?
C304 C307 1.514(16) . ?
C305 C306 1.500(15) . ?
C306 H30A 0.9600 . ?
C306 H30B 0.9600 . ?
C306 H30C 0.9600 . ?
C307 H30D 0.9600 . ?
C307 H30E 0.9600 . ?
C307 H30F 0.9600 . ?
C308 H30G 0.9600 . ?
C308 H30H 0.9600 . ?
C308 H30I 0.9600 . ?
C309 H30J 0.9600 . ?
C309 H30K 0.9600 . ?
C309 H30L 0.9600 . ?
C310 H31A 0.9600 . ?
C310 H31B 0.9600 . ?
C310 H31C 0.9600 . ?
C401 C402 1.394(13) . ?
C401 C405 1.407(16) . ?
C401 C410 1.519(16) . ?
C402 C403 1.417(16) . ?
C402 C409 1.497(16) . ?
C403 C404 1.457(15) . ?
C403 C408 1.485(14) . ?
C404 C405 1.433(16) . ?
C404 C407 1.478(16) . ?
C405 C406 1.489(14) . ?
C406 H40A 0.9600 . ?
C406 H40B 0.9600 . ?
C406 H40C 0.9600 . ?
C407 H40D 0.9600 . ?
C407 H40E 0.9600 . ?
C407 H40F 0.9600 . ?
C408 H40G 0.9600 . ?
C408 H40H 0.9600 . ?
C408 H40I 0.9600 . ?
C409 H40J 0.9600 . ?
C409 H40K 0.9600 . ?
C409 H40L 0.9600 . ?
C410 H41A 0.9600 . ?
C410 H41B 0.9600 . ?
C410 H41C 0.9600 . ?
